data_4128422
loop_
_publ_author_name
'von Grotthuss, Esther'
'Prey, Sven E.'
'Bolte, Michael'
'Lerner, Hans-Wolfram'
'Wagner, Matthias'

_publ_section_title
;
 Dual Role of Doubly Reduced Arylboranes as Dihydrogen- and
 Hydride-Transfer Catalysts.
;
_journal_issue 14
_journal_name_full 'Journal of the American Chemical Society'
_journal_page_first 6082
_journal_page_last 6091
_journal_paper_doi 10.1021/jacs.9b01998
_journal_volume 141
_journal_year 2019
_chemical_formula_moiety 'C64 H72 B4 K3 O6, C20 H40 K O8 '
_chemical_formula_sum 'C84 H112 B4 K4 O14'
_chemical_formula_weight 1545.37
_space_group_crystal_system triclinic
_space_group_IT_number 2
_space_group_name_Hall '-P 1'
_space_group_name_H-M_alt 'P -1'
_atom_sites_solution_hydrogens mixed
_audit_creation_method SHELXL-2016/6
_cell_angle_alpha 112.470(4)
_cell_angle_beta 90.868(5)
_cell_angle_gamma 100.044(5)
_cell_formula_units_Z 1
_cell_length_a 11.9532(7)
_cell_length_b 12.6550(7)
_cell_length_c 15.2730(9)
_cell_measurement_reflns_used 26936
_cell_measurement_temperature 173(2)
_cell_measurement_theta_max 25.97
_cell_measurement_theta_min 3.27
_cell_volume 2093.7(2)
_computing_cell_refinement 'X-Area (Stoe & Cie, 2001)'
_computing_data_collection 'X-Area (Stoe & Cie, 2001)'
_computing_data_reduction 'X-Area (Stoe & Cie, 2001)'
_computing_molecular_graphics 'XP in SHELXTL-Plus (Sheldrick, 2008)'
_computing_publication_material SHELXL
_computing_structure_refinement 'SHELXL (Sheldrick, 2008)'
_computing_structure_solution 'SHELXS (Sheldrick, 2008)'
_diffrn_ambient_temperature 173(2)
_diffrn_measured_fraction_theta_full 0.997
_diffrn_measured_fraction_theta_max 0.991
_diffrn_measurement_device_type 'STOE IPDS II two-circle-diffractometer'
_diffrn_measurement_method \w
_diffrn_radiation_type MoK\a
_diffrn_radiation_wavelength 0.71073
_diffrn_reflns_av_R_equivalents 0.0279
_diffrn_reflns_av_unetI/netI 0.0309
_diffrn_reflns_Laue_measured_fraction_full 0.997
_diffrn_reflns_Laue_measured_fraction_max 0.991
_diffrn_reflns_limit_h_max 14
_diffrn_reflns_limit_h_min -14
_diffrn_reflns_limit_k_max 15
_diffrn_reflns_limit_k_min -15
_diffrn_reflns_limit_l_max 18
_diffrn_reflns_limit_l_min -18
_diffrn_reflns_number 26936
_diffrn_reflns_point_group_measured_fraction_full 0.997
_diffrn_reflns_point_group_measured_fraction_max 0.991
_diffrn_reflns_theta_full 25.000
_diffrn_reflns_theta_max 25.606
_diffrn_reflns_theta_min 3.294
_diffrn_source 'Genix 3D I\mS microfocus X-ray source'
_exptl_absorpt_coefficient_mu 0.273
_exptl_absorpt_correction_T_max 1.000
_exptl_absorpt_correction_T_min 0.526
_exptl_absorpt_correction_type multi-scan
_exptl_absorpt_process_details 'X-Area (Stoe & Cie, 2001)'
_exptl_crystal_colour colourless
_exptl_crystal_density_diffrn 1.226
_exptl_crystal_description plate
_exptl_crystal_F_000 824
_exptl_crystal_size_max 0.270
_exptl_crystal_size_mid 0.270
_exptl_crystal_size_min 0.130
_refine_diff_density_max 0.315
_refine_diff_density_min -0.302
_refine_diff_density_rms 0.039
_refine_ls_extinction_method none
_refine_ls_goodness_of_fit_ref 1.048
_refine_ls_hydrogen_treatment mixed
_refine_ls_matrix_type full
_refine_ls_number_parameters 491
_refine_ls_number_reflns 7828
_refine_ls_number_restraints 0
_refine_ls_restrained_S_all 1.048
_refine_ls_R_factor_all 0.0506
_refine_ls_R_factor_gt 0.0367
_refine_ls_shift/su_max 0.001
_refine_ls_shift/su_mean 0.000
_refine_ls_structure_factor_coef Fsqd
_refine_ls_weighting_details 'w=1/[\s^2^(Fo^2^)+(0.0568P)^2^+0.0535P] where P=(Fo^2^+2Fc^2^)/3'
_refine_ls_weighting_scheme calc
_refine_ls_wR_factor_gt 0.0902
_refine_ls_wR_factor_ref 0.0950
_reflns_Friedel_coverage 0.000
_reflns_number_gt 6325
_reflns_number_total 7828
_reflns_threshold_expression 'I > 2\s(I)'
_cod_data_source_file ja9b01998_si_002.cif
_cod_data_source_block wa2604
_cod_database_code 4128422
_shelx_shelxl_version_number 2016/6
_shelx_space_group_comment
; 
The symmetry employed for this shelxl refinement is uniquely defined 
by the following loop, which should always be used as a source of 
symmetry information in preference to the above space-group names. 
They are only intended as comments. 
;
_shelx_estimated_absorpt_t_min 0.930
_shelx_estimated_absorpt_t_max 0.965

loop_
_space_group_symop_operation_xyz
'x, y, z'
'-x, -y, -z'

loop_
_atom_site_label
_atom_site_type_symbol
_atom_site_fract_x
_atom_site_fract_y
_atom_site_fract_z
_atom_site_U_iso_or_equiv
_atom_site_adp_type
_atom_site_occupancy
_atom_site_site_symmetry_order
_atom_site_calc_flag
_atom_site_refinement_flags_posn
_atom_site_refinement_flags_adp
_atom_site_refinement_flags_occupancy
K1 K 0.42798(3) 0.60391(3) 0.48735(3) 0.03104(10) Uani 1 1 d . . .
B1 B 0.56400(14) 0.44950(16) 0.29872(12) 0.0238(3) Uani 1 1 d . . .
H1 H 0.5025(14) 0.4297(15) 0.3557(12) 0.025(4) Uiso 1 1 d . . .
B2 B 0.71676(15) 0.62812(16) 0.46779(12) 0.0253(4) Uani 1 1 d . . .
H2 H 0.6449(16) 0.6054(17) 0.5172(14) 0.037(5) Uiso 1 1 d . . .
C1 C 0.57793(12) 0.58694(14) 0.31751(11) 0.0238(3) Uani 1 1 d . . .
C2 C 0.65241(13) 0.67199(14) 0.39593(11) 0.0247(3) Uani 1 1 d . . .
C3 C 0.66696(14) 0.78897(15) 0.40640(12) 0.0300(3) Uani 1 1 d . . .
H3 H 0.715758 0.846994 0.458497 0.036 Uiso 1 1 calc R U .
C4 C 0.61212(15) 0.82293(15) 0.34283(13) 0.0336(4) Uani 1 1 d . . .
H4 H 0.626813 0.902263 0.350255 0.040 Uiso 1 1 calc R U .
C5 C 0.53650(15) 0.74085(16) 0.26918(12) 0.0336(4) Uani 1 1 d . . .
H5 H 0.496187 0.763561 0.227339 0.040 Uiso 1 1 calc R U .
C6 C 0.52041(13) 0.62485(15) 0.25731(12) 0.0286(3) Uani 1 1 d . . .
H6 H 0.468473 0.568696 0.206507 0.034 Uiso 1 1 calc R U .
C11 C 0.68965(12) 0.42610(14) 0.32095(11) 0.0234(3) Uani 1 1 d . . .
C12 C 0.75959(13) 0.50840(14) 0.40358(11) 0.0243(3) Uani 1 1 d . . .
C13 C 0.86579(14) 0.48450(15) 0.42335(12) 0.0298(4) Uani 1 1 d . . .
H13 H 0.911710 0.536936 0.479594 0.036 Uiso 1 1 calc R U .
C14 C 0.90631(14) 0.38711(15) 0.36383(12) 0.0313(4) Uani 1 1 d . . .
H14 H 0.978353 0.373739 0.379427 0.038 Uiso 1 1 calc R U .
C15 C 0.84002(14) 0.31021(15) 0.28168(12) 0.0297(3) Uani 1 1 d . . .
H15 H 0.867236 0.244720 0.239242 0.036 Uiso 1 1 calc R U .
C16 C 0.73311(13) 0.32958(14) 0.26170(11) 0.0261(3) Uani 1 1 d . . .
H16 H 0.687803 0.275322 0.205767 0.031 Uiso 1 1 calc R U .
C21 C 0.50567(13) 0.36091(14) 0.19343(11) 0.0243(3) Uani 1 1 d . . .
C22 C 0.55585(14) 0.35912(15) 0.11031(12) 0.0300(4) Uani 1 1 d . . .
H22 H 0.621745 0.416223 0.115843 0.036 Uiso 1 1 calc R U .
C23 C 0.51278(15) 0.27702(16) 0.02036(12) 0.0349(4) Uani 1 1 d . . .
H23 H 0.549833 0.279243 -0.033673 0.042 Uiso 1 1 calc R U .
C24 C 0.41609(17) 0.19146(16) 0.00809(13) 0.0386(4) Uani 1 1 d . . .
C25 C 0.36307(17) 0.19414(17) 0.08893(13) 0.0400(4) Uani 1 1 d . . .
H25 H 0.295553 0.138732 0.082889 0.048 Uiso 1 1 calc R U .
C26 C 0.40703(14) 0.27654(15) 0.17868(12) 0.0306(4) Uani 1 1 d . . .
H26 H 0.368247 0.275342 0.232226 0.037 Uiso 1 1 calc R U .
C27 C 0.3732(2) 0.0988(2) -0.08935(15) 0.0618(7) Uani 1 1 d . . .
H27A H 0.421665 0.040206 -0.106990 0.093 Uiso 1 1 calc R U .
H27B H 0.375576 0.134781 -0.136031 0.093 Uiso 1 1 calc R U .
H27C H 0.294512 0.061411 -0.088192 0.093 Uiso 1 1 calc R U .
C31 C 0.81826(13) 0.72637(14) 0.54209(12) 0.0281(3) Uani 1 1 d . . .
C32 C 0.82694(14) 0.74605(16) 0.63918(12) 0.0322(4) Uani 1 1 d . . .
H32 H 0.773205 0.699294 0.661240 0.039 Uiso 1 1 calc R U .
C33 C 0.91148(16) 0.83164(17) 0.70452(13) 0.0399(4) Uani 1 1 d . . .
H33 H 0.913747 0.841298 0.769386 0.048 Uiso 1 1 calc R U .
C34 C 0.99199(16) 0.90266(16) 0.67679(15) 0.0427(5) Uani 1 1 d . . .
C35 C 0.98727(15) 0.88357(17) 0.58063(15) 0.0418(4) Uani 1 1 d . . .
H35 H 1.042127 0.929861 0.559010 0.050 Uiso 1 1 calc R U .
C36 C 0.90319(14) 0.79751(16) 0.51568(13) 0.0350(4) Uani 1 1 d . . .
H36 H 0.903292 0.786432 0.450552 0.042 Uiso 1 1 calc R U .
C37 C 1.0821(2) 0.9972(2) 0.74767(19) 0.0647(7) Uani 1 1 d . . .
H37A H 1.045171 1.050047 0.798469 0.097 Uiso 1 1 calc R U .
H37B H 1.127621 1.041156 0.715399 0.097 Uiso 1 1 calc R U .
H37C H 1.131854 0.961704 0.775075 0.097 Uiso 1 1 calc R U .
K2 K 0.500000 1.000000 0.500000 0.03185(12) Uani 1 2 d S . P
O41 O 0.59354(10) 1.16313(10) 0.42520(8) 0.0322(3) Uani 1 1 d . . .
O42 O 0.38361(10) 1.00079(11) 0.33977(9) 0.0355(3) Uani 1 1 d . . .
O43 O 0.26875(10) 0.88223(10) 0.44342(9) 0.0357(3) Uani 1 1 d . . .
C41 C 0.54738(17) 1.13058(18) 0.32881(13) 0.0399(4) Uani 1 1 d . . .
H41A H 0.575364 1.061140 0.286155 0.048 Uiso 1 1 calc R U .
H41B H 0.573045 1.195098 0.307774 0.048 Uiso 1 1 calc R U .
C42 C 0.41973(17) 1.10404(17) 0.32311(14) 0.0392(4) Uani 1 1 d . . .
H42A H 0.391949 1.169824 0.371272 0.047 Uiso 1 1 calc R U .
H42B H 0.387688 1.093195 0.259420 0.047 Uiso 1 1 calc R U .
C43 C 0.26204(16) 0.96781(17) 0.32991(14) 0.0383(4) Uani 1 1 d . . .
H43A H 0.231832 0.954542 0.265076 0.046 Uiso 1 1 calc R U .
H43B H 0.228808 1.030626 0.376323 0.046 Uiso 1 1 calc R U .
C44 C 0.23075(17) 0.85815(17) 0.34750(14) 0.0416(4) Uani 1 1 d . . .
H44A H 0.147045 0.830261 0.336710 0.050 Uiso 1 1 calc R U .
H44B H 0.267239 0.796569 0.303181 0.050 Uiso 1 1 calc R U .
C45 C 0.24013(15) 0.78236(16) 0.46603(15) 0.0385(4) Uani 1 1 d . . .
H45A H 0.274519 0.718318 0.422531 0.046 Uiso 1 1 calc R U .
H45B H 0.156292 0.755642 0.458016 0.046 Uiso 1 1 calc R U .
C46 C 0.28380(15) 0.81267(17) 0.56671(14) 0.0386(4) Uani 1 1 d . . .
H46A H 0.255640 0.881866 0.609583 0.046 Uiso 1 1 calc R U .
H46B H 0.255637 0.746903 0.585715 0.046 Uiso 1 1 calc R U .
K3 K 0.000000 0.500000 0.000000 0.03225(12) Uani 1 2 d S . P
O51 O 0.18275(10) 0.44758(11) 0.08348(9) 0.0372(3) Uani 1 1 d . . .
O52 O 0.03287(10) 0.57725(11) 0.19919(9) 0.0374(3) Uani 1 1 d . . .
O53 O -0.17811(10) 0.57978(11) 0.10713(9) 0.0364(3) Uani 1 1 d . . .
C51 C 0.20756(16) 0.50738(19) 0.18314(14) 0.0421(4) Uani 1 1 d . . .
H51A H 0.249408 0.587859 0.198224 0.050 Uiso 1 1 calc R U .
H51B H 0.255975 0.466974 0.207687 0.050 Uiso 1 1 calc R U .
C52 C 0.09677(16) 0.51007(19) 0.22891(14) 0.0407(4) Uani 1 1 d . . .
H52A H 0.052632 0.429710 0.210085 0.049 Uiso 1 1 calc R U .
H52B H 0.112291 0.544994 0.299025 0.049 Uiso 1 1 calc R U .
C53 C -0.07231(16) 0.58547(18) 0.24308(14) 0.0399(4) Uani 1 1 d . . .
H53A H -0.056212 0.627241 0.312865 0.048 Uiso 1 1 calc R U .
H53B H -0.116505 0.506337 0.229822 0.048 Uiso 1 1 calc R U .
C54 C -0.14020(17) 0.64960(18) 0.20476(14) 0.0421(4) Uani 1 1 d . . .
H54A H -0.206758 0.666491 0.241864 0.051 Uiso 1 1 calc R U .
H54B H -0.092533 0.724609 0.210455 0.051 Uiso 1 1 calc R U .
C55 C -0.25053(16) 0.63251(18) 0.06839(14) 0.0417(4) Uani 1 1 d . . .
H55A H -0.210053 0.710750 0.074929 0.050 Uiso 1 1 calc R U .
H55B H -0.319639 0.641677 0.103324 0.050 Uiso 1 1 calc R U .
C56 C -0.28351(15) 0.55715(18) -0.03410(15) 0.0409(4) Uani 1 1 d . . .
H56A H -0.320691 0.477740 -0.041026 0.049 Uiso 1 1 calc R U .
H56B H -0.338060 0.589796 -0.060989 0.049 Uiso 1 1 calc R U .
O61 O 0.07460(17) 0.72955(18) 0.0275(2) 0.0925(7) Uani 1 1 d . . .
C62 C 0.1947(3) 0.7510(3) 0.0311(3) 0.0935(11) Uani 1 1 d . . .
H62A H 0.220305 0.687865 -0.021550 0.112 Uiso 1 1 calc R U .
H62B H 0.227767 0.754322 0.092106 0.112 Uiso 1 1 calc R U .
C63 C 0.2326(2) 0.8656(2) 0.0219(3) 0.0774(8) Uani 1 1 d . . .
H63A H 0.282496 0.922118 0.078718 0.093 Uiso 1 1 calc R U .
H63B H 0.274375 0.855529 -0.035309 0.093 Uiso 1 1 calc R U .
C64 C 0.1243(3) 0.9054(3) 0.0137(3) 0.0826(9) Uani 1 1 d . . .
H64A H 0.113336 0.967779 0.074371 0.099 Uiso 1 1 calc R U .
H64B H 0.125212 0.935877 -0.037202 0.099 Uiso 1 1 calc R U .
C65 C 0.0327(2) 0.8025(2) -0.0096(3) 0.0760(8) Uani 1 1 d . . .
H65A H -0.037221 0.825215 0.019810 0.091 Uiso 1 1 calc R U .
H65B H 0.014698 0.762376 -0.079311 0.091 Uiso 1 1 calc R U .

loop_
_atom_site_aniso_label
_atom_site_aniso_U_11
_atom_site_aniso_U_22
_atom_site_aniso_U_33
_atom_site_aniso_U_23
_atom_site_aniso_U_13
_atom_site_aniso_U_12
K1 0.03212(19) 0.02882(19) 0.0345(2) 0.01187(16) 0.00422(14) 0.01296(15)
B1 0.0229(8) 0.0261(9) 0.0217(8) 0.0085(7) 0.0015(6) 0.0047(7)
B2 0.0234(8) 0.0276(9) 0.0216(8) 0.0060(7) -0.0002(7) 0.0053(7)
C1 0.0201(7) 0.0283(8) 0.0242(8) 0.0102(7) 0.0037(6) 0.0077(6)
C2 0.0225(7) 0.0269(8) 0.0230(7) 0.0070(7) 0.0043(6) 0.0069(6)
C3 0.0322(8) 0.0258(8) 0.0280(8) 0.0056(7) 0.0040(7) 0.0071(7)
C4 0.0418(9) 0.0269(9) 0.0361(9) 0.0133(8) 0.0093(7) 0.0136(7)
C5 0.0363(9) 0.0396(10) 0.0327(9) 0.0185(8) 0.0052(7) 0.0172(8)
C6 0.0262(8) 0.0337(9) 0.0275(8) 0.0119(7) 0.0006(6) 0.0098(7)
C11 0.0237(7) 0.0250(8) 0.0226(7) 0.0106(6) 0.0023(6) 0.0044(6)
C12 0.0246(7) 0.0255(8) 0.0234(7) 0.0099(7) 0.0014(6) 0.0057(6)
C13 0.0294(8) 0.0319(9) 0.0258(8) 0.0078(7) -0.0032(6) 0.0089(7)
C14 0.0270(8) 0.0369(10) 0.0331(9) 0.0142(8) 0.0006(7) 0.0130(7)
C15 0.0342(8) 0.0274(8) 0.0302(8) 0.0112(7) 0.0060(7) 0.0130(7)
C16 0.0298(8) 0.0245(8) 0.0224(7) 0.0077(6) 0.0009(6) 0.0050(6)
C21 0.0229(7) 0.0252(8) 0.0254(8) 0.0102(7) -0.0028(6) 0.0062(6)
C22 0.0259(8) 0.0331(9) 0.0280(8) 0.0100(7) 0.0006(6) 0.0032(7)
C23 0.0397(9) 0.0403(10) 0.0241(8) 0.0116(8) 0.0015(7) 0.0087(8)
C24 0.0515(11) 0.0288(9) 0.0287(9) 0.0064(8) -0.0093(8) 0.0028(8)
C25 0.0438(10) 0.0322(10) 0.0379(10) 0.0141(8) -0.0078(8) -0.0079(8)
C26 0.0332(8) 0.0295(9) 0.0298(8) 0.0144(7) 0.0001(7) 0.0020(7)
C27 0.0884(18) 0.0441(13) 0.0349(11) 0.0054(10) -0.0156(11) -0.0077(12)
C31 0.0244(7) 0.0278(8) 0.0273(8) 0.0033(7) -0.0001(6) 0.0101(6)
C32 0.0321(8) 0.0323(9) 0.0293(8) 0.0060(7) -0.0011(7) 0.0132(7)
C33 0.0431(10) 0.0395(10) 0.0286(9) -0.0004(8) -0.0101(8) 0.0194(9)
C34 0.0349(9) 0.0302(9) 0.0483(11) -0.0023(9) -0.0124(8) 0.0113(8)
C35 0.0283(9) 0.0329(10) 0.0539(12) 0.0064(9) 0.0002(8) 0.0048(7)
C36 0.0299(8) 0.0336(9) 0.0341(9) 0.0048(8) 0.0019(7) 0.0068(7)
C37 0.0539(13) 0.0438(13) 0.0673(16) -0.0067(11) -0.0240(12) 0.0040(10)
K2 0.0318(3) 0.0318(3) 0.0358(3) 0.0168(2) 0.0032(2) 0.0076(2)
O41 0.0354(6) 0.0310(6) 0.0325(6) 0.0134(5) 0.0063(5) 0.0097(5)
O42 0.0380(6) 0.0311(6) 0.0421(7) 0.0186(6) 0.0003(5) 0.0096(5)
O43 0.0375(6) 0.0286(6) 0.0402(7) 0.0135(6) -0.0016(5) 0.0050(5)
C41 0.0527(11) 0.0380(10) 0.0314(9) 0.0168(8) 0.0053(8) 0.0071(9)
C42 0.0497(11) 0.0333(10) 0.0386(10) 0.0189(8) -0.0040(8) 0.0073(8)
C43 0.0383(9) 0.0362(10) 0.0382(10) 0.0123(8) -0.0077(8) 0.0081(8)
C44 0.0416(10) 0.0358(10) 0.0417(10) 0.0114(9) -0.0079(8) 0.0026(8)
C45 0.0327(9) 0.0312(10) 0.0526(11) 0.0191(9) 0.0025(8) 0.0027(7)
C46 0.0358(9) 0.0386(10) 0.0469(11) 0.0212(9) 0.0124(8) 0.0098(8)
K3 0.0298(3) 0.0323(3) 0.0375(3) 0.0147(2) 0.0107(2) 0.0100(2)
O51 0.0255(6) 0.0438(8) 0.0384(7) 0.0114(6) 0.0049(5) 0.0077(5)
O52 0.0328(6) 0.0402(7) 0.0384(7) 0.0138(6) 0.0100(5) 0.0082(5)
O53 0.0349(6) 0.0372(7) 0.0383(7) 0.0131(6) 0.0114(5) 0.0136(5)
C51 0.0327(9) 0.0472(11) 0.0405(10) 0.0116(9) -0.0009(8) 0.0065(8)
C52 0.0377(10) 0.0477(11) 0.0350(10) 0.0146(9) 0.0016(8) 0.0079(8)
C53 0.0390(10) 0.0437(11) 0.0346(9) 0.0119(9) 0.0139(8) 0.0091(8)
C54 0.0431(10) 0.0402(11) 0.0401(10) 0.0100(9) 0.0148(8) 0.0131(8)
C55 0.0369(9) 0.0453(11) 0.0500(11) 0.0204(10) 0.0163(8) 0.0209(8)
C56 0.0265(8) 0.0466(11) 0.0541(12) 0.0220(10) 0.0109(8) 0.0129(8)
O61 0.0649(11) 0.0691(13) 0.164(2) 0.0731(15) 0.0169(13) -0.0006(10)
C62 0.0643(17) 0.0577(17) 0.159(3) 0.047(2) 0.0048(19) 0.0030(14)
C63 0.0667(16) 0.0543(15) 0.107(2) 0.0318(16) 0.0160(16) 0.0001(13)
C64 0.0726(18) 0.0532(16) 0.125(3) 0.0428(18) 0.0106(17) 0.0015(13)
C65 0.0699(17) 0.0535(15) 0.102(2) 0.0317(16) 0.0080(15) 0.0034(13)

loop_
_atom_type_symbol
_atom_type_description
_atom_type_scat_dispersion_real
_atom_type_scat_dispersion_imag
_atom_type_scat_source
C C 0.0033 0.0016 'International Tables Vol C Tables 4.2.6.8 and 6.1.1.4'
H H 0.0000 0.0000 'International Tables Vol C Tables 4.2.6.8 and 6.1.1.4'
B B 0.0013 0.0007 'International Tables Vol C Tables 4.2.6.8 and 6.1.1.4'
K K 0.2009 0.2494 'International Tables Vol C Tables 4.2.6.8 and 6.1.1.4'
O O 0.0106 0.0060 'International Tables Vol C Tables 4.2.6.8 and 6.1.1.4'

loop_
_geom_angle_atom_site_label_1
_geom_angle_atom_site_label_2
_geom_angle_atom_site_label_3
_geom_angle
_geom_angle_site_symmetry_1
_geom_angle_site_symmetry_3
O41 K1 C1 106.60(4) 2_676 .
O41 K1 C2 91.82(4) 2_676 .
C1 K1 C2 26.08(4) . .
O41 K1 C46 26.06(4) 2_676 .
C1 K1 C46 119.75(4) . .
C2 K1 C46 113.25(4) . .
O41 K1 C12 98.84(4) 2_676 2_666
C1 K1 C12 152.60(4) . 2_666
C2 K1 C12 164.33(4) . 2_666
C46 K1 C12 80.28(4) . 2_666
O41 K1 C11 85.20(4) 2_676 2_666
C1 K1 C11 164.44(4) . 2_666
C2 K1 C11 147.75(4) . 2_666
C46 K1 C11 75.18(4) . 2_666
C12 K1 C11 24.69(4) 2_666 2_666
O41 K1 C41 24.25(4) 2_676 2_676
C1 K1 C41 117.92(5) . 2_676
C2 K1 C41 95.76(5) . 2_676
C46 K1 C41 41.65(5) . 2_676
C12 K1 C41 89.48(4) 2_666 2_676
C11 K1 C41 69.43(4) 2_666 2_676
O41 K1 B1 134.92(4) 2_676 .
C1 K1 B1 28.32(4) . .
C2 K1 B1 46.96(4) . .
C46 K1 B1 144.54(5) . .
C12 K1 B1 125.55(4) 2_666 .
C11 K1 B1 138.74(4) 2_666 .
C41 K1 B1 142.59(5) 2_676 .
O41 K1 B2 102.23(4) 2_676 .
C1 K1 B2 47.03(4) . .
C2 K1 B2 28.36(4) . .
C46 K1 B2 128.06(5) . .
C12 K1 B2 136.62(4) 2_666 .
C11 K1 B2 121.48(4) 2_666 .
C41 K1 B2 94.50(5) 2_676 .
B1 K1 B2 52.06(4) . .
O41 K1 B2 126.83(4) 2_676 2_666
C1 K1 B2 125.87(4) . 2_666
C2 K1 B2 139.60(4) . 2_666
C46 K1 B2 107.15(5) . 2_666
C12 K1 B2 28.01(4) 2_666 2_666
C11 K1 B2 45.45(4) 2_666 2_666
C41 K1 B2 114.82(4) 2_676 2_666
B1 K1 B2 97.89(4) . 2_666
B2 K1 B2 118.59(3) . 2_666
O41 K1 K1 142.64(3) 2_676 2_666
C1 K1 K1 84.71(3) . 2_666
C2 K1 K1 83.45(3) . 2_666
C46 K1 K1 153.13(4) . 2_666
C12 K1 K1 81.10(3) 2_666 2_666
C11 K1 K1 79.81(3) 2_666 2_666
C41 K1 K1 119.23(3) 2_676 2_666
B1 K1 K1 62.18(3) . 2_666
B2 K1 K1 59.41(3) . 2_666
B2 K1 K1 59.18(3) 2_666 2_666
O41 K1 B1 96.07(4) 2_676 2_666
C1 K1 B1 138.59(4) . 2_666
C2 K1 B1 122.67(4) . 2_666
C46 K1 B1 95.60(4) . 2_666
C12 K1 B1 45.01(4) 2_666 2_666
C11 K1 B1 26.95(4) 2_666 2_666
C41 K1 B1 73.78(4) 2_676 2_666
B1 K1 B1 119.79(3) . 2_666
B2 K1 B1 95.03(4) . 2_666
B2 K1 B1 50.67(4) 2_666 2_666
K1 K1 B1 57.61(3) 2_666 2_666
O41 K1 H1 152.9(4) 2_676 .
C1 K1 H1 46.3(4) . .
C2 K1 H1 63.4(4) . .
C46 K1 H1 155.7(4) . .
C12 K1 H1 107.7(4) 2_666 .
C11 K1 H1 121.4(4) 2_666 .
C41 K1 H1 155.9(4) 2_676 .
B1 K1 H1 18.0(4) . .
B2 K1 H1 61.4(4) . .
B2 K1 H1 79.9(4) 2_666 .
K1 K1 H1 50.2(4) 2_666 .
B1 K1 H1 106.2(4) 2_666 .
O41 K1 H2 105.1(4) 2_676 .
C1 K1 H2 63.3(4) . .
C2 K1 H2 45.6(4) . .
C46 K1 H2 130.6(4) . .
C12 K1 H2 119.8(4) 2_666 .
C11 K1 H2 104.3(4) 2_666 .
C41 K1 H2 90.8(4) 2_676 .
B1 K1 H2 62.0(4) . .
B2 K1 H2 17.4(4) . .
B2 K1 H2 105.4(4) 2_666 .
K1 K1 H2 47.7(4) 2_666 .
B1 K1 H2 77.7(4) 2_666 .
H1 K1 H2 66.1(6) . .
C21 B1 C1 114.17(12) . .
C21 B1 C11 112.08(13) . .
C1 B1 C11 107.82(12) . .
C21 B1 K1 126.94(9) . .
C1 B1 K1 66.05(8) . .
C11 B1 K1 117.95(9) . .
C21 B1 K1 128.22(10) . 2_666
C1 B1 K1 113.62(9) . 2_666
C11 B1 K1 69.86(8) . 2_666
K1 B1 K1 60.21(3) . 2_666
C21 B1 H1 106.7(8) . .
C1 B1 H1 108.5(8) . .
C11 B1 H1 107.3(8) . .
C31 B2 C12 112.83(13) . .
C31 B2 C2 114.85(14) . .
C12 B2 C2 108.29(12) . .
C31 B2 K1 126.95(10) . .
C12 B2 K1 116.15(10) . .
C2 B2 K1 67.02(8) . .
C31 B2 K1 122.38(10) . 2_666
C12 B2 K1 69.62(8) . 2_666
C2 B2 K1 118.22(10) . 2_666
K1 B2 K1 61.41(3) . 2_666
C31 B2 H2 105.4(9) . .
C12 B2 H2 108.5(10) . .
C2 B2 H2 106.6(9) . .
C6 C1 C2 118.53(15) . .
C6 C1 B1 122.00(14) . .
C2 C1 B1 119.45(13) . .
C6 C1 K1 106.75(10) . .
C2 C1 K1 78.69(9) . .
B1 C1 K1 85.62(8) . .
C3 C2 C1 117.60(14) . .
C3 C2 B2 123.89(14) . .
C1 C2 B2 118.52(14) . .
C3 C2 K1 110.07(10) . .
C1 C2 K1 75.23(8) . .
B2 C2 K1 84.62(9) . .
C4 C3 C2 122.31(15) . .
C4 C3 K2 62.37(9) . .
C2 C3 K2 132.24(11) . .
C4 C3 H3 118.8 . .
C2 C3 H3 118.8 . .
K2 C3 H3 77.5 . .
C5 C4 C3 119.86(16) . .
C5 C4 K2 114.54(12) . .
C3 C4 K2 94.09(11) . .
C5 C4 H4 120.1 . .
C3 C4 H4 120.1 . .
K2 C4 H4 61.0 . .
C4 C5 C6 118.95(15) . .
C4 C5 H5 120.5 . .
C6 C5 H5 120.5 . .
C5 C6 C1 122.64(15) . .
C5 C6 H6 118.7 . .
C1 C6 H6 118.7 . .
C16 C11 C12 118.15(14) . .
C16 C11 B1 123.14(13) . .
C12 C11 B1 118.70(13) . .
C16 C11 K1 114.69(10) . 2_666
C12 C11 K1 72.64(8) . 2_666
B1 C11 K1 83.19(8) . 2_666
C13 C12 C11 117.81(14) . .
C13 C12 B2 122.95(14) . .
C11 C12 B2 119.16(13) . .
C13 C12 K1 107.50(10) . 2_666
C11 C12 K1 82.67(9) . 2_666
B2 C12 K1 82.36(9) . 2_666
C14 C13 C12 122.77(15) . .
C14 C13 H13 118.6 . .
C12 C13 H13 118.6 . .
C15 C14 C13 119.04(14) . .
C15 C14 H14 120.5 . .
C13 C14 H14 120.5 . .
C14 C15 C16 119.50(15) . .
C14 C15 H15 120.3 . .
C16 C15 H15 120.3 . .
C15 C16 C11 122.62(15) . .
C15 C16 H16 118.7 . .
C11 C16 H16 118.7 . .
C26 C21 C22 115.02(14) . .
C26 C21 B1 123.01(14) . .
C22 C21 B1 121.85(14) . .
C23 C22 C21 122.55(16) . .
C23 C22 H22 118.7 . .
C21 C22 H22 118.7 . .
C22 C23 C24 121.13(16) . .
C22 C23 H23 119.4 . .
C24 C23 H23 119.4 . .
C25 C24 C23 117.20(16) . .
C25 C24 C27 121.97(18) . .
C23 C24 C27 120.82(19) . .
C24 C25 C26 121.19(17) . .
C24 C25 H25 119.4 . .
C26 C25 H25 119.4 . .
C25 C26 C21 122.84(16) . .
C25 C26 H26 118.6 . .
C21 C26 H26 118.6 . .
C24 C27 H27A 109.5 . .
C24 C27 H27B 109.5 . .
H27A C27 H27B 109.5 . .
C24 C27 H27C 109.5 . .
H27A C27 H27C 109.5 . .
H27B C27 H27C 109.5 . .
C36 C31 C32 114.62(15) . .
C36 C31 B2 123.77(15) . .
C32 C31 B2 121.61(15) . .
C33 C32 C31 122.60(18) . .
C33 C32 H32 118.7 . .
C31 C32 H32 118.7 . .
C34 C33 C32 121.41(18) . .
C34 C33 H33 119.3 . .
C32 C33 H33 119.3 . .
C33 C34 C35 117.39(16) . .
C33 C34 C37 121.6(2) . .
C35 C34 C37 121.0(2) . .
C34 C35 C36 120.92(19) . .
C34 C35 H35 119.5 . .
C36 C35 H35 119.5 . .
C35 C36 C31 123.02(17) . .
C35 C36 H36 118.5 . .
C31 C36 H36 118.5 . .
C34 C37 H37A 109.5 . .
C34 C37 H37B 109.5 . .
H37A C37 H37B 109.5 . .
C34 C37 H37C 109.5 . .
H37A C37 H37C 109.5 . .
H37B C37 H37C 109.5 . .
O42 K2 O42 180.0 . 2_676
O42 K2 O41 61.77(4) . .
O42 K2 O41 118.23(4) 2_676 .
O42 K2 O41 118.23(4) . 2_676
O42 K2 O41 61.77(4) 2_676 2_676
O41 K2 O41 180.0 . 2_676
O42 K2 O43 120.73(4) . 2_676
O42 K2 O43 59.27(4) 2_676 2_676
O41 K2 O43 60.78(3) . 2_676
O41 K2 O43 119.22(3) 2_676 2_676
O42 K2 O43 59.27(4) . .
O42 K2 O43 120.73(4) 2_676 .
O41 K2 O43 119.22(3) . .
O41 K2 O43 60.78(3) 2_676 .
O43 K2 O43 180.0 2_676 .
O42 K2 C4 98.97(4) . 2_676
O42 K2 C4 81.03(4) 2_676 2_676
O41 K2 C4 93.62(4) . 2_676
O41 K2 C4 86.38(4) 2_676 2_676
O43 K2 C4 97.89(4) 2_676 2_676
O43 K2 C4 82.11(4) . 2_676
O42 K2 C4 81.03(4) . .
O42 K2 C4 98.97(4) 2_676 .
O41 K2 C4 86.38(4) . .
O41 K2 C4 93.62(4) 2_676 .
O43 K2 C4 82.11(4) 2_676 .
O43 K2 C4 97.89(4) . .
C4 K2 C4 180.0 2_676 .
O42 K2 C3 75.76(4) . 2_676
O42 K2 C3 104.24(4) 2_676 2_676
O41 K2 C3 79.24(4) . 2_676
O41 K2 C3 100.76(4) 2_676 2_676
O43 K2 C3 106.35(4) 2_676 2_676
O43 K2 C3 73.65(4) . 2_676
C4 K2 C3 23.55(4) 2_676 2_676
C4 K2 C3 156.45(4) . 2_676
O42 K2 C3 104.24(4) . .
O42 K2 C3 75.76(4) 2_676 .
O41 K2 C3 100.76(4) . .
O41 K2 C3 79.24(4) 2_676 .
O43 K2 C3 73.65(4) 2_676 .
O43 K2 C3 106.35(4) . .
C4 K2 C3 156.45(4) 2_676 .
C4 K2 C3 23.55(4) . .
C3 K2 C3 180.0 2_676 .
O42 K2 K1 71.52(3) . 2_676
O42 K2 K1 108.48(3) 2_676 2_676
O41 K2 K1 29.60(2) . 2_676
O41 K2 K1 150.40(2) 2_676 2_676
O43 K2 K1 66.19(2) 2_676 2_676
O43 K2 K1 113.81(2) . 2_676
C4 K2 K1 64.10(3) 2_676 2_676
C4 K2 K1 115.90(3) . 2_676
C3 K2 K1 52.48(3) 2_676 2_676
C3 K2 K1 127.52(3) . 2_676
O42 K2 K1 108.48(3) . .
O42 K2 K1 71.52(3) 2_676 .
O41 K2 K1 150.40(2) . .
O41 K2 K1 29.60(2) 2_676 .
O43 K2 K1 113.81(2) 2_676 .
O43 K2 K1 66.19(2) . .
C4 K2 K1 115.90(3) 2_676 .
C4 K2 K1 64.10(3) . .
C3 K2 K1 127.52(3) 2_676 .
C3 K2 K1 52.48(3) . .
K1 K2 K1 180.0 2_676 .
C46 O41 C41 111.43(14) 2_676 .
C46 O41 K1 95.34(10) 2_676 2_676
C41 O41 K1 102.91(10) . 2_676
C46 O41 K2 113.43(9) 2_676 .
C41 O41 K2 111.67(10) . .
K1 O41 K2 120.70(4) 2_676 .
C42 O42 C43 111.42(13) . .
C42 O42 K2 113.47(10) . .
C43 O42 K2 117.37(10) . .
C45 O43 C44 111.90(14) . .
C45 O43 K2 113.62(10) . .
C44 O43 K2 114.86(11) . .
O41 C41 C42 109.75(15) . .
O41 C41 K1 52.84(8) . 2_676
C42 C41 K1 94.19(12) . 2_676
O41 C41 H41A 109.7 . .
C42 C41 H41A 109.7 . .
K1 C41 H41A 155.0 2_676 .
O41 C41 H41B 109.7 . .
C42 C41 H41B 109.7 . .
K1 C41 H41B 68.6 2_676 .
H41A C41 H41B 108.2 . .
O42 C42 C41 109.11(14) . .
O42 C42 H42A 109.9 . .
C41 C42 H42A 109.9 . .
O42 C42 H42B 109.9 . .
C41 C42 H42B 109.9 . .
H42A C42 H42B 108.3 . .
O42 C43 C44 108.27(14) . .
O42 C43 H43A 110.0 . .
C44 C43 H43A 110.0 . .
O42 C43 H43B 110.0 . .
C44 C43 H43B 110.0 . .
H43A C43 H43B 108.4 . .
O43 C44 C43 108.63(15) . .
O43 C44 H44A 110.0 . .
C43 C44 H44A 110.0 . .
O43 C44 H44B 110.0 . .
C43 C44 H44B 110.0 . .
H44A C44 H44B 108.3 . .
O43 C45 C46 109.30(15) . .
O43 C45 H45A 109.8 . .
C46 C45 H45A 109.8 . .
O43 C45 H45B 109.8 . .
C46 C45 H45B 109.8 . .
H45A C45 H45B 108.3 . .
O41 C46 C45 109.37(15) 2_676 .
O41 C46 K1 58.60(8) 2_676 .
C45 C46 K1 88.21(11) . .
O41 C46 H46A 109.8 2_676 .
C45 C46 H46A 109.8 . .
K1 C46 H46A 161.6 . .
O41 C46 H46B 109.8 2_676 .
C45 C46 H46B 109.8 . .
K1 C46 H46B 67.1 . .
H46A C46 H46B 108.2 . .
O61 K3 O61 180.0 2_565 .
O61 K3 O53 94.90(6) 2_565 .
O61 K3 O53 85.10(6) . .
O61 K3 O53 85.10(6) 2_565 2_565
O61 K3 O53 94.90(6) . 2_565
O53 K3 O53 180.0 . 2_565
O61 K3 O51 103.36(5) 2_565 2_565
O61 K3 O51 76.64(5) . 2_565
O53 K3 O51 59.80(4) . 2_565
O53 K3 O51 120.20(4) 2_565 2_565
O61 K3 O51 76.64(5) 2_565 .
O61 K3 O51 103.36(5) . .
O53 K3 O51 120.20(4) . .
O53 K3 O51 59.80(4) 2_565 .
O51 K3 O51 180.0 2_565 .
O61 K3 O52 85.99(6) 2_565 2_565
O61 K3 O52 94.01(6) . 2_565
O53 K3 O52 118.25(4) . 2_565
O53 K3 O52 61.76(4) 2_565 2_565
O51 K3 O52 60.07(4) 2_565 2_565
O51 K3 O52 119.93(4) . 2_565
O61 K3 O52 94.00(6) 2_565 .
O61 K3 O52 86.00(6) . .
O53 K3 O52 61.76(4) . .
O53 K3 O52 118.24(4) 2_565 .
O51 K3 O52 119.93(4) 2_565 .
O51 K3 O52 60.07(4) . .
O52 K3 O52 180.0 2_565 .
O61 K3 C62 157.22(7) 2_565 .
O61 K3 C62 22.78(7) . .
O53 K3 C62 104.44(7) . .
O53 K3 C62 75.56(7) 2_565 .
O51 K3 C62 96.80(6) 2_565 .
O51 K3 C62 83.20(6) . .
O52 K3 C62 95.12(8) 2_565 .
O52 K3 C62 84.88(8) . .
O61 K3 C62 22.78(7) 2_565 2_565
O61 K3 C62 157.22(7) . 2_565
O53 K3 C62 75.56(7) . 2_565
O53 K3 C62 104.44(7) 2_565 2_565
O51 K3 C62 83.20(6) 2_565 2_565
O51 K3 C62 96.80(6) . 2_565
O52 K3 C62 84.88(8) 2_565 2_565
O52 K3 C62 95.12(8) . 2_565
C62 K3 C62 180.0 . 2_565
C51 O51 C56 112.17(14) . 2_565
C51 O51 K3 116.78(10) . .
C56 O51 K3 115.21(10) 2_565 .
C52 O52 C53 111.38(14) . .
C52 O52 K3 112.92(10) . .
C53 O52 K3 112.36(10) . .
C55 O53 C54 111.94(14) . .
C55 O53 K3 116.22(10) . .
C54 O53 K3 112.42(10) . .
O51 C51 C52 108.46(15) . .
O51 C51 H51A 110.0 . .
C52 C51 H51A 110.0 . .
O51 C51 H51B 110.0 . .
C52 C51 H51B 110.0 . .
H51A C51 H51B 108.4 . .
O52 C52 C51 109.12(16) . .
O52 C52 H52A 109.9 . .
C51 C52 H52A 109.9 . .
O52 C52 H52B 109.9 . .
C51 C52 H52B 109.9 . .
H52A C52 H52B 108.3 . .
O52 C53 C54 109.53(15) . .
O52 C53 H53A 109.8 . .
C54 C53 H53A 109.8 . .
O52 C53 H53B 109.8 . .
C54 C53 H53B 109.8 . .
H53A C53 H53B 108.2 . .
O53 C54 C53 109.25(15) . .
O53 C54 H54A 109.8 . .
C53 C54 H54A 109.8 . .
O53 C54 H54B 109.8 . .
C53 C54 H54B 109.8 . .
H54A C54 H54B 108.3 . .
O53 C55 C56 109.01(15) . .
O53 C55 H55A 109.9 . .
C56 C55 H55A 109.9 . .
O53 C55 H55B 109.9 . .
C56 C55 H55B 109.9 . .
H55A C55 H55B 108.3 . .
O51 C56 C55 108.39(15) 2_565 .
O51 C56 H56A 110.0 2_565 .
C55 C56 H56A 110.0 . .
O51 C56 H56B 110.0 2_565 .
C55 C56 H56B 110.0 . .
H56A C56 H56B 108.4 . .
C65 O61 C62 109.2(2) . .
C65 O61 K3 132.24(17) . .
C62 O61 K3 108.16(16) . .
O61 C62 C63 107.6(2) . .
O61 C62 K3 49.05(12) . .
C63 C62 K3 153.9(2) . .
O61 C62 H62A 110.2 . .
C63 C62 H62A 110.2 . .
K3 C62 H62A 74.7 . .
O61 C62 H62B 110.2 . .
C63 C62 H62B 110.2 . .
K3 C62 H62B 91.4 . .
H62A C62 H62B 108.5 . .
C64 C63 C62 104.1(2) . .
C64 C63 H63A 110.9 . .
C62 C63 H63A 110.9 . .
C64 C63 H63B 110.9 . .
C62 C63 H63B 110.9 . .
H63A C63 H63B 109.0 . .
C65 C64 C63 106.0(2) . .
C65 C64 H64A 110.5 . .
C63 C64 H64A 110.5 . .
C65 C64 H64B 110.5 . .
C63 C64 H64B 110.5 . .
H64A C64 H64B 108.7 . .
O61 C65 C64 105.7(2) . .
O61 C65 H65A 110.6 . .
C64 C65 H65A 110.6 . .
O61 C65 H65B 110.6 . .
C64 C65 H65B 110.6 . .
H65A C65 H65B 108.7 . .

loop_
_geom_bond_atom_site_label_1
_geom_bond_atom_site_label_2
_geom_bond_distance
_geom_bond_site_symmetry_2
K1 O41 2.7940(13) 2_676
K1 C1 3.1364(16) .
K1 C2 3.1805(16) .
K1 C46 3.259(2) .
K1 C12 3.2608(16) 2_666
K1 C11 3.3885(15) 2_666
K1 C41 3.417(2) 2_676
K1 B1 3.4218(18) .
K1 B2 3.4395(18) .
K1 B2 3.4476(19) 2_666
K1 K1 3.5166(7) 2_666
K1 B1 3.5836(17) 2_666
K1 H1 2.655(18) .
K1 H2 2.622(19) .
B1 C21 1.626(2) .
B1 C1 1.628(2) .
B1 C11 1.636(2) .
B1 H1 1.217(17) .
B2 C31 1.631(2) .
B2 C12 1.634(2) .
B2 C2 1.641(2) .
B2 H2 1.22(2) .
C1 C6 1.408(2) .
C1 C2 1.426(2) .
C2 C3 1.406(2) .
C3 C4 1.398(2) .
C3 K2 3.4908(16) .
C3 H3 0.9500 .
C4 C5 1.382(3) .
C4 K2 3.1005(17) .
C4 H4 0.9500 .
C5 C6 1.386(2) .
C5 H5 0.9500 .
C6 H6 0.9500 .
C11 C16 1.404(2) .
C11 C12 1.427(2) .
C12 C13 1.409(2) .
C13 C14 1.395(2) .
C13 H13 0.9500 .
C14 C15 1.384(2) .
C14 H14 0.9500 .
C15 C16 1.393(2) .
C15 H15 0.9500 .
C16 H16 0.9500 .
C21 C26 1.396(2) .
C21 C22 1.406(2) .
C22 C23 1.390(2) .
C22 H22 0.9500 .
C23 C24 1.395(3) .
C23 H23 0.9500 .
C24 C25 1.388(3) .
C24 C27 1.512(3) .
C25 C26 1.392(3) .
C25 H25 0.9500 .
C26 H26 0.9500 .
C27 H27A 0.9800 .
C27 H27B 0.9800 .
C27 H27C 0.9800 .
C31 C36 1.405(3) .
C31 C32 1.406(2) .
C32 C33 1.397(3) .
C32 H32 0.9500 .
C33 C34 1.384(3) .
C33 H33 0.9500 .
C34 C35 1.393(3) .
C34 C37 1.513(3) .
C35 C36 1.394(3) .
C35 H35 0.9500 .
C36 H36 0.9500 .
C37 H37A 0.9800 .
C37 H37B 0.9800 .
C37 H37C 0.9800 .
K2 O42 2.8008(12) .
K2 O42 2.8009(12) 2_676
K2 O41 2.8024(12) .
K2 O41 2.8024(12) 2_676
K2 O43 2.8486(12) 2_676
K2 O43 2.8486(12) .
O41 C46 1.438(2) 2_676
O41 C41 1.440(2) .
O42 C42 1.421(2) .
O42 C43 1.429(2) .
O43 C45 1.421(2) .
O43 C44 1.427(2) .
C41 C42 1.498(3) .
C41 H41A 0.9900 .
C41 H41B 0.9900 .
C42 H42A 0.9900 .
C42 H42B 0.9900 .
C43 C44 1.498(3) .
C43 H43A 0.9900 .
C43 H43B 0.9900 .
C44 H44A 0.9900 .
C44 H44B 0.9900 .
C45 C46 1.496(3) .
C45 H45A 0.9900 .
C45 H45B 0.9900 .
C46 H46A 0.9900 .
C46 H46B 0.9900 .
K3 O61 2.7498(19) 2_565
K3 O61 2.7499(19) .
K3 O53 2.7968(12) .
K3 O53 2.7968(12) 2_565
K3 O51 2.8116(12) 2_565
K3 O51 2.8116(12) .
K3 O52 2.8145(13) 2_565
K3 O52 2.8146(13) .
K3 C62 3.459(3) .
K3 C62 3.459(3) 2_565
O51 C51 1.416(2) .
O51 C56 1.429(2) 2_565
O52 C52 1.422(2) .
O52 C53 1.435(2) .
O53 C55 1.426(2) .
O53 C54 1.429(2) .
C51 C52 1.506(3) .
C51 H51A 0.9900 .
C51 H51B 0.9900 .
C52 H52A 0.9900 .
C52 H52B 0.9900 .
C53 C54 1.496(3) .
C53 H53A 0.9900 .
C53 H53B 0.9900 .
C54 H54A 0.9900 .
C54 H54B 0.9900 .
C55 C56 1.491(3) .
C55 H55A 0.9900 .
C55 H55B 0.9900 .
C56 H56A 0.9900 .
C56 H56B 0.9900 .
O61 C65 1.406(3) .
O61 C62 1.410(3) .
C62 C63 1.502(4) .
C62 H62A 0.9900 .
C62 H62B 0.9900 .
C63 C64 1.489(4) .
C63 H63A 0.9900 .
C63 H63B 0.9900 .
C64 C65 1.469(4) .
C64 H64A 0.9900 .
C64 H64B 0.9900 .
C65 H65A 0.9900 .
C65 H65B 0.9900 .

loop_
_geom_torsion_atom_site_label_1
_geom_torsion_atom_site_label_2
_geom_torsion_atom_site_label_3
_geom_torsion_atom_site_label_4
_geom_torsion
_geom_torsion_site_symmetry_1
_geom_torsion_site_symmetry_4
C21 B1 C1 C6 14.4(2) . .
C11 B1 C1 C6 139.64(15) . .
K1 B1 C1 C6 -107.03(14) . .
K1 B1 C1 C6 -145.07(12) 2_666 .
C21 B1 C1 C2 -164.18(13) . .
C11 B1 C1 C2 -38.94(18) . .
K1 B1 C1 C2 74.38(12) . .
K1 B1 C1 C2 36.34(16) 2_666 .
C21 B1 C1 K1 121.43(11) . .
C11 B1 C1 K1 -113.32(10) . .
K1 B1 C1 K1 -38.04(7) 2_666 .
C6 C1 C2 C3 -2.2(2) . .
B1 C1 C2 C3 176.44(14) . .
K1 C1 C2 C3 -105.23(13) . .
C6 C1 C2 B2 178.35(14) . .
B1 C1 C2 B2 -3.0(2) . .
K1 C1 C2 B2 75.31(12) . .
C6 C1 C2 K1 103.04(13) . .
B1 C1 C2 K1 -78.32(12) . .
C31 B2 C2 C3 -10.9(2) . .
C12 B2 C2 C3 -138.05(15) . .
K1 B2 C2 C3 110.61(15) . .
K1 B2 C2 C3 145.77(13) 2_666 .
C31 B2 C2 C1 168.49(13) . .
C12 B2 C2 C1 41.37(18) . .
K1 B2 C2 C1 -69.97(12) . .
K1 B2 C2 C1 -34.82(17) 2_666 .
C31 B2 C2 K1 -121.54(12) . .
C12 B2 C2 K1 111.34(11) . .
K1 B2 C2 K1 35.15(8) 2_666 .
C1 C2 C3 C4 -0.5(2) . .
B2 C2 C3 C4 178.92(15) . .
K1 C2 C3 C4 -83.88(17) . .
C1 C2 C3 K2 79.88(18) . .
B2 C2 C3 K2 -100.69(17) . .
K1 C2 C3 K2 -3.50(16) . .
C2 C3 C4 C5 3.1(3) . .
K2 C3 C4 C5 -121.41(18) . .
C2 C3 C4 K2 124.52(15) . .
C3 C4 C5 C6 -2.9(3) . .
K2 C4 C5 C6 -113.52(15) . .
C4 C5 C6 C1 0.1(3) . .
C2 C1 C6 C5 2.4(2) . .
B1 C1 C6 C5 -176.16(15) . .
K1 C1 C6 C5 88.44(16) . .
C21 B1 C11 C16 -9.1(2) . .
C1 B1 C11 C16 -135.59(15) . .
K1 B1 C11 C16 152.60(12) . .
K1 B1 C11 C16 115.12(14) 2_666 .
C21 B1 C11 C12 169.85(13) . .
C1 B1 C11 C12 43.37(18) . .
K1 B1 C11 C12 -28.45(17) . .
K1 B1 C11 C12 -65.93(12) 2_666 .
C21 B1 C11 K1 -124.22(11) . 2_666
C1 B1 C11 K1 109.29(10) . 2_666
K1 B1 C11 K1 37.48(8) . 2_666
C16 C11 C12 C13 -3.3(2) . .
B1 C11 C12 C13 177.73(14) . .
K1 C11 C12 C13 105.96(14) 2_666 .
C16 C11 C12 B2 173.80(14) . .
B1 C11 C12 B2 -5.2(2) . .
K1 C11 C12 B2 -76.98(12) 2_666 .
C16 C11 C12 K1 -109.22(13) . 2_666
B1 C11 C12 K1 71.77(12) . 2_666
C31 B2 C12 C13 11.7(2) . .
C2 B2 C12 C13 139.95(15) . .
K1 B2 C12 C13 -147.26(13) . .
K1 B2 C12 C13 -105.94(15) 2_666 .
C31 B2 C12 C11 -165.23(14) . .
C2 B2 C12 C11 -36.95(19) . .
K1 B2 C12 C11 35.84(17) . .
K1 B2 C12 C11 77.16(13) 2_666 .
C31 B2 C12 K1 117.61(12) . 2_666
C2 B2 C12 K1 -114.11(11) . 2_666
K1 B2 C12 K1 -41.32(7) . 2_666
C11 C12 C13 C14 2.6(2) . .
B2 C12 C13 C14 -174.31(15) . .
K1 C12 C13 C14 93.50(17) 2_666 .
C12 C13 C14 C15 0.0(3) . .
C13 C14 C15 C16 -2.0(3) . .
C14 C15 C16 C11 1.3(2) . .
C12 C11 C16 C15 1.4(2) . .
B1 C11 C16 C15 -179.61(15) . .
K1 C11 C16 C15 -81.31(17) 2_666 .
C1 B1 C21 C26 -123.08(16) . .
C11 B1 C21 C26 113.96(16) . .
K1 B1 C21 C26 -45.7(2) . .
K1 B1 C21 C26 32.8(2) 2_666 .
C1 B1 C21 C22 61.13(19) . .
C11 B1 C21 C22 -61.83(19) . .
K1 B1 C21 C22 138.48(13) . .
K1 B1 C21 C22 -143.00(12) 2_666 .
C26 C21 C22 C23 -2.1(2) . .
B1 C21 C22 C23 174.01(15) . .
C21 C22 C23 C24 0.2(3) . .
C22 C23 C24 C25 1.9(3) . .
C22 C23 C24 C27 -176.91(19) . .
C23 C24 C25 C26 -2.1(3) . .
C27 C24 C25 C26 176.75(19) . .
C24 C25 C26 C21 0.1(3) . .
C22 C21 C26 C25 1.9(2) . .
B1 C21 C26 C25 -174.10(16) . .
C12 B2 C31 C36 78.31(19) . .
C2 B2 C31 C36 -46.5(2) . .
K1 B2 C31 C36 -125.50(15) . .
K1 B2 C31 C36 157.92(12) 2_666 .
C12 B2 C31 C32 -101.66(17) . .
C2 B2 C31 C32 133.57(16) . .
K1 B2 C31 C32 54.53(19) . .
K1 B2 C31 C32 -22.0(2) 2_666 .
C36 C31 C32 C33 1.6(2) . .
B2 C31 C32 C33 -178.40(15) . .
C31 C32 C33 C34 0.2(3) . .
C32 C33 C34 C35 -1.6(3) . .
C32 C33 C34 C37 178.64(18) . .
C33 C34 C35 C36 1.1(3) . .
C37 C34 C35 C36 -179.08(18) . .
C34 C35 C36 C31 0.8(3) . .
C32 C31 C36 C35 -2.1(2) . .
B2 C31 C36 C35 177.94(16) . .
C46 O41 C41 C42 178.97(14) 2_676 .
K1 O41 C41 C42 -79.93(14) 2_676 .
K2 O41 C41 C42 50.97(16) . .
C46 O41 C41 K1 -101.10(12) 2_676 2_676
K2 O41 C41 K1 130.89(9) . 2_676
C43 O42 C42 C41 -176.77(15) . .
K2 O42 C42 C41 48.09(17) . .
O41 C41 C42 O42 -67.92(19) . .
K1 C41 C42 O42 -119.80(13) 2_676 .
C42 O42 C43 C44 179.45(15) . .
K2 O42 C43 C44 -47.31(17) . .
C45 O43 C44 C43 178.93(15) . .
K2 O43 C44 C43 -49.61(18) . .
O42 C43 C44 O43 63.5(2) . .
C44 O43 C45 C46 179.09(15) . .
K2 O43 C45 C46 47.01(17) . .
O43 C45 C46 O41 -66.82(19) . 2_676
O43 C45 C46 K1 -122.52(13) . .
C56 O51 C51 C52 178.92(15) 2_565 .
K3 O51 C51 C52 42.80(19) . .
C53 O52 C52 C51 -178.30(16) . .
K3 O52 C52 C51 54.17(17) . .
O51 C51 C52 O52 -64.8(2) . .
C52 O52 C53 C54 -176.10(15) . .
K3 O52 C53 C54 -48.27(17) . .
C55 O53 C54 C53 175.67(15) . .
K3 O53 C54 C53 -51.37(17) . .
O52 C53 C54 O53 68.4(2) . .
C54 O53 C55 C56 178.12(15) . .
K3 O53 C55 C56 47.06(17) . .
O53 C55 C56 O51 -63.52(19) . 2_565
C65 O61 C62 C63 16.6(4) . .
K3 O61 C62 C63 166.4(2) . .
C65 O61 C62 K3 -149.7(3) . .
O61 C62 C63 C64 0.3(4) . .
K3 C62 C63 C64 24.1(7) . .
C62 C63 C64 C65 -16.0(4) . .
C62 O61 C65 C64 -26.9(4) . .
K3 O61 C65 C64 -166.6(2) . .
C63 C64 C65 O61 26.4(4) . .
